data_4026886
loop_
_publ_author_name
'Zheng Yang'
'Mengyao She'
'Bing Yin'
'Jihong Cui'
'Yuze Zhang'
'Wei Sun'
'Jianli Li'
'Zhen Shi'

_publ_section_title
;
 Three Rhodamine-Based "Off-On" Chemosensors with High Selectivity and
 Sensitivity for Fe3+ Imaging in Living Cells
;
_journal_name_full 'Journal of Organic Chemistry'
_journal_page_first 1143
_journal_page_last 1147
_journal_paper_doi 10.1021/jo202056t
_journal_volume 77
_journal_year 2012
_chemical_formula_sum 'C37 H36 N6 O4 S'
_chemical_formula_weight 660.78
_chemical_name_systematic
; 
 ? 
;
_space_group_IT_number 2
_symmetry_cell_setting triclinic
_symmetry_space_group_name_Hall '-P 1'
_symmetry_space_group_name_H-M 'P -1'
_atom_sites_solution_hydrogens geom
_atom_sites_solution_primary direct
_atom_sites_solution_secondary difmap
_audit_creation_method SHELXL-97
_cell_angle_alpha 101.696(5)
_cell_angle_beta 90.916(6)
_cell_angle_gamma 100.475(6)
_cell_formula_units_Z 2
_cell_length_a 9.654(4)
_cell_length_b 12.011(5)
_cell_length_c 15.321(6)
_cell_measurement_reflns_used 1456
_cell_measurement_temperature 293(2)
_cell_measurement_theta_max 20.08
_cell_measurement_theta_min 2.44
_cell_volume 1708.1(12)
_computing_cell_refinement 'Bruker SAINT'
_computing_data_collection 'Bruker APEX2'
_computing_data_reduction 'Bruker SAINT'
_computing_molecular_graphics 'Bruker SHELXTL'
_computing_publication_material 'Bruker SHELXTL'
_computing_structure_refinement 'SHELXL-97 (Sheldrick, 1997)'
_computing_structure_solution 'SHELXS-97 (Sheldrick, 1990)'
_diffrn_ambient_temperature 293(2)
_diffrn_detector_area_resol_mean 8.333
_diffrn_measured_fraction_theta_full 0.980
_diffrn_measured_fraction_theta_max 0.980
_diffrn_measurement_device_type 'BRUKER SMART APEXII'
_diffrn_measurement_method '\f and \w scans'
_diffrn_radiation_monochromator graphite
_diffrn_radiation_source 'fine-focus sealed tube'
_diffrn_radiation_type MoK\a
_diffrn_radiation_wavelength 0.71073
_diffrn_reflns_av_R_equivalents 0.0248
_diffrn_reflns_av_sigmaI/netI 0.0550
_diffrn_reflns_limit_h_max 11
_diffrn_reflns_limit_h_min -9
_diffrn_reflns_limit_k_max 10
_diffrn_reflns_limit_k_min -14
_diffrn_reflns_limit_l_max 18
_diffrn_reflns_limit_l_min -18
_diffrn_reflns_number 8575
_diffrn_reflns_theta_full 25.05
_diffrn_reflns_theta_max 25.05
_diffrn_reflns_theta_min 1.76
_exptl_absorpt_coefficient_mu 0.144
_exptl_absorpt_correction_T_max 0.9858
_exptl_absorpt_correction_T_min 0.9609
_exptl_absorpt_correction_type multi-scan
_exptl_absorpt_process_details sadabs
_exptl_crystal_colour yellow
_exptl_crystal_density_diffrn 1.285
_exptl_crystal_description block
_exptl_crystal_F_000 696
_exptl_crystal_size_max 0.28
_exptl_crystal_size_mid 0.18
_exptl_crystal_size_min 0.10
_refine_diff_density_max 0.548
_refine_diff_density_min -0.316
_refine_diff_density_rms 0.048
_refine_ls_extinction_method none
_refine_ls_goodness_of_fit_ref 1.066
_refine_ls_hydrogen_treatment constr
_refine_ls_matrix_type full
_refine_ls_number_parameters 434
_refine_ls_number_reflns 5943
_refine_ls_number_restraints 15
_refine_ls_restrained_S_all 1.104
_refine_ls_R_factor_all 0.1207
_refine_ls_R_factor_gt 0.0700
_refine_ls_shift/su_max 0.000
_refine_ls_shift/su_mean 0.000
_refine_ls_structure_factor_coef Fsqd
_refine_ls_weighting_details 'calc w=1/[\s^2^(Fo^2^)+(0.1222P)^2^+0.0000P] where P=(Fo^2^+2Fc^2^)/3'
_refine_ls_weighting_scheme calc
_refine_ls_wR_factor_gt 0.1974
_refine_ls_wR_factor_ref 0.2377
_reflns_number_gt 3181
_reflns_number_total 5943
_reflns_threshold_expression >2sigma(I)
_cod_data_source_file jo202056t_si_002_2.cif
_cod_data_source_block Y2
_cod_database_code 4026886

loop_
_symmetry_equiv_pos_as_xyz
'x, y, z'
'-x, -y, -z'

loop_
_atom_site_label
_atom_site_type_symbol
_atom_site_fract_x
_atom_site_fract_y
_atom_site_fract_z
_atom_site_U_iso_or_equiv
_atom_site_adp_type
_atom_site_occupancy
_atom_site_symmetry_multiplicity
_atom_site_calc_flag
_atom_site_refinement_flags
S1 S 0.40072(11) 0.40878(8) 0.40297(6) 0.0735(4) Uani 1 1 d .
N1 N -0.1148(4) 0.3101(4) 0.5072(3) 0.0865(11) Uani 1 1 d .
N2 N 0.3146(3) 0.2218(2) 0.2790(2) 0.0635(8) Uani 1 1 d .
N3 N 0.5501(3) 0.3072(2) 0.26992(19) 0.0614(8) Uani 1 1 d .
N4 N 0.4839(5) -0.2378(4) 0.2567(3) 0.1351(19) Uani 1 1 d DU
N5 N 0.2084(4) 0.2423(3) -0.1035(2) 0.0834(10) Uani 1 1 d .
N6 N 1.0086(10) 0.1251(7) 0.6161(5) 0.217(4) Uani 1 1 d .
O1 O -0.0909(4) 0.3914(3) 0.5700(2) 0.1126(11) Uani 1 1 d .
O2 O -0.2317(4) 0.2478(3) 0.4902(2) 0.1185(12) Uani 1 1 d .
O3 O 0.6777(3) 0.4621(2) 0.37009(19) 0.0883(9) Uani 1 1 d .
O4 O 0.3782(3) 0.02000(19) 0.08073(16) 0.0716(8) Uani 1 1 d .
C1 C -0.0023(4) 0.2856(3) 0.4479(3) 0.0672(10) Uani 1 1 d .
C2 C -0.0298(4) 0.1878(3) 0.3799(3) 0.0741(11) Uani 1 1 d .
H2 H -0.1170 0.1383 0.3739 0.089 Uiso 1 1 calc R
C3 C 0.0719(4) 0.1644(3) 0.3215(3) 0.0724(11) Uani 1 1 d .
H3 H 0.0540 0.0997 0.2750 0.087 Uiso 1 1 calc R
C4 C 0.2026(4) 0.2386(3) 0.3326(2) 0.0605(9) Uani 1 1 d .
C5 C 0.2294(4) 0.3350(3) 0.4027(2) 0.0594(9) Uani 1 1 d .
C6 C 0.1262(4) 0.3606(3) 0.4627(3) 0.0700(11) Uani 1 1 d .
H6 H 0.1433 0.4246 0.5099 0.084 Uiso 1 1 calc R
C7 C 0.4227(4) 0.3039(3) 0.3086(2) 0.0611(10) Uani 1 1 d .
C8 C 0.6726(4) 0.3853(3) 0.3048(3) 0.0676(11) Uani 1 1 d .
C9 C 0.7848(4) 0.3543(3) 0.2458(2) 0.0620(10) Uani 1 1 d .
C10 C 0.9280(4) 0.4042(4) 0.2520(3) 0.0757(12) Uani 1 1 d .
H10 H 0.9648 0.4677 0.2970 0.091 Uiso 1 1 calc R
C11 C 1.0116(4) 0.3575(4) 0.1904(3) 0.0789(12) Uani 1 1 d .
H11 H 1.1077 0.3883 0.1941 0.095 Uiso 1 1 calc R
C12 C 0.9567(4) 0.2645(4) 0.1219(3) 0.0796(12) Uani 1 1 d .
H12 H 1.0163 0.2345 0.0801 0.095 Uiso 1 1 calc R
C13 C 0.8142(4) 0.2156(3) 0.1147(3) 0.0710(11) Uani 1 1 d .
H13 H 0.7773 0.1538 0.0683 0.085 Uiso 1 1 calc R
C14 C 0.7284(4) 0.2614(3) 0.1787(2) 0.0592(9) Uani 1 1 d .
C15 C 0.5728(4) 0.2193(3) 0.1886(2) 0.0568(9) Uani 1 1 d .
C16 C 0.5461(4) 0.0983(3) 0.2071(2) 0.0590(9) Uani 1 1 d .
C17 C 0.6116(4) 0.0733(4) 0.2784(3) 0.0850(14) Uani 1 1 d .
H17 H 0.6726 0.1331 0.3164 0.102 Uiso 1 1 calc R
C18 C 0.5925(5) -0.0344(4) 0.2970(3) 0.1006(17) Uani 1 1 d .
H18 H 0.6389 -0.0458 0.3472 0.121 Uiso 1 1 calc R
C19 C 0.5041(4) -0.1283(3) 0.2416(3) 0.0858(14) Uani 1 1 d D
C20 C 0.4346(4) -0.1024(3) 0.1705(3) 0.0747(11) Uani 1 1 d .
H20 H 0.3719 -0.1613 0.1331 0.090 Uiso 1 1 calc R
C21 C 0.4549(4) 0.0068(3) 0.1536(2) 0.0593(9) Uani 1 1 d .
C22 C 0.3880(4) 0.1277(3) 0.0626(2) 0.0561(9) Uani 1 1 d .
C23 C 0.2976(4) 0.1337(3) -0.0068(2) 0.0640(10) Uani 1 1 d .
H23 H 0.2362 0.0670 -0.0358 0.077 Uiso 1 1 calc R
C24 C 0.2964(4) 0.2358(3) -0.0336(2) 0.0640(10) Uani 1 1 d .
C25 C 0.3876(4) 0.3353(3) 0.0143(3) 0.0742(11) Uani 1 1 d .
H25 H 0.3872 0.4068 -0.0001 0.089 Uiso 1 1 calc R
C26 C 0.4769(4) 0.3269(3) 0.0819(3) 0.0725(11) Uani 1 1 d .
H26 H 0.5391 0.3933 0.1105 0.087 Uiso 1 1 calc R
C27 C 0.4795(4) 0.2244(3) 0.1100(2) 0.0575(9) Uani 1 1 d .
C28 C 0.5959(9) -0.2731(6) 0.3196(6) 0.182(3) Uani 1 1 d DU
H28A H 0.6026 -0.3542 0.3029 0.218 Uiso 1 1 calc R
H28B H 0.6888 -0.2247 0.3230 0.218 Uiso 1 1 calc R
C29 C 0.5233(8) -0.2479(6) 0.3969(6) 0.188(3) Uani 1 1 d DU
H29A H 0.5746 -0.2619 0.4465 0.282 Uiso 1 1 calc R
H29B H 0.4313 -0.2963 0.3893 0.282 Uiso 1 1 calc R
H29C H 0.5139 -0.1681 0.4081 0.282 Uiso 1 1 calc R
C30 C 0.3879(7) -0.3373(5) 0.1976(5) 0.134(2) Uani 1 1 d .
H30A H 0.3957 -0.3302 0.1359 0.160 Uiso 1 1 calc R
H30B H 0.4151 -0.4094 0.2035 0.160 Uiso 1 1 calc R
C31 C 0.2495(8) -0.3382(6) 0.2214(5) 0.165(3) Uani 1 1 d .
H31A H 0.1882 -0.4017 0.1829 0.247 Uiso 1 1 calc R
H31B H 0.2229 -0.2668 0.2155 0.247 Uiso 1 1 calc R
H31C H 0.2417 -0.3468 0.2822 0.247 Uiso 1 1 calc R
C32 C 0.1144(5) 0.1392(4) -0.1542(3) 0.0938(14) Uani 1 1 d .
H32A H 0.1642 0.0749 -0.1627 0.113 Uiso 1 1 calc R
H32B H 0.0927 0.1528 -0.2128 0.113 Uiso 1 1 calc R
C33 C -0.0224(5) 0.1047(4) -0.1118(3) 0.1157(18) Uani 1 1 d .
H33A H -0.0771 0.0364 -0.1491 0.174 Uiso 1 1 calc R
H33B H -0.0746 0.1665 -0.1050 0.174 Uiso 1 1 calc R
H33C H -0.0027 0.0893 -0.0543 0.174 Uiso 1 1 calc R
C34 C 0.2023(6) 0.3533(4) -0.1280(3) 0.0973(15) Uani 1 1 d .
H34A H 0.1576 0.3384 -0.1875 0.117 Uiso 1 1 calc R
H34B H 0.2977 0.3952 -0.1299 0.117 Uiso 1 1 calc R
C35 C 0.1227(6) 0.4282(5) -0.0645(4) 0.1257(19) Uani 1 1 d .
H35A H 0.1236 0.4997 -0.0835 0.189 Uiso 1 1 calc R
H35B H 0.1669 0.4440 -0.0056 0.189 Uiso 1 1 calc R
H35C H 0.0271 0.3886 -0.0640 0.189 Uiso 1 1 calc R
C36 C 0.7574(8) 0.0176(7) 0.5805(6) 0.191(4) Uani 1 1 d .
H36A H 0.7007 0.0683 0.5633 0.286 Uiso 1 1 calc R
H36B H 0.7198 -0.0095 0.6316 0.286 Uiso 1 1 calc R
H36C H 0.7565 -0.0472 0.5320 0.286 Uiso 1 1 calc R
C37 C 0.8965(12) 0.0779(7) 0.6017(5) 0.156(3) Uani 1 1 d .

loop_
_atom_site_aniso_label
_atom_site_aniso_U_11
_atom_site_aniso_U_22
_atom_site_aniso_U_33
_atom_site_aniso_U_23
_atom_site_aniso_U_13
_atom_site_aniso_U_12
S1 0.0774(7) 0.0604(7) 0.0690(7) -0.0003(5) -0.0051(5) -0.0064(5)
N1 0.089(3) 0.087(3) 0.078(3) 0.007(2) -0.001(2) 0.013(2)
N2 0.0584(19) 0.0545(18) 0.0694(19) 0.0023(15) -0.0107(16) 0.0021(14)
N3 0.0600(19) 0.0516(17) 0.0635(18) 0.0043(14) -0.0106(15) -0.0033(14)
N4 0.133(4) 0.086(3) 0.195(4) 0.090(3) -0.057(3) -0.017(3)
N5 0.089(2) 0.084(2) 0.079(2) 0.0214(19) -0.0221(19) 0.0190(19)
N6 0.269(10) 0.190(8) 0.178(6) 0.087(6) -0.084(7) -0.040(7)
O1 0.119(3) 0.112(3) 0.092(2) -0.004(2) 0.021(2) 0.011(2)
O2 0.077(2) 0.138(3) 0.125(3) 0.003(2) 0.014(2) 0.006(2)
O3 0.085(2) 0.0739(19) 0.0836(19) -0.0082(16) -0.0094(16) -0.0156(15)
O4 0.0900(18) 0.0431(14) 0.0757(16) 0.0126(12) -0.0241(14) -0.0008(12)
C1 0.067(3) 0.069(3) 0.066(2) 0.014(2) -0.004(2) 0.015(2)
C2 0.061(2) 0.070(3) 0.085(3) 0.008(2) -0.011(2) 0.006(2)
C3 0.063(3) 0.063(2) 0.079(3) -0.006(2) -0.014(2) 0.0025(19)
C4 0.062(2) 0.057(2) 0.059(2) 0.0083(17) -0.0126(19) 0.0064(18)
C5 0.062(2) 0.053(2) 0.059(2) 0.0076(17) -0.0122(19) 0.0043(17)
C6 0.082(3) 0.058(2) 0.065(2) 0.0070(18) -0.007(2) 0.007(2)
C7 0.067(2) 0.053(2) 0.059(2) 0.0100(17) -0.0112(19) 0.0042(18)
C8 0.067(3) 0.055(2) 0.070(2) 0.006(2) -0.015(2) -0.0070(18)
C9 0.062(2) 0.051(2) 0.069(2) 0.0159(18) -0.0128(19) -0.0029(18)
C10 0.068(3) 0.067(3) 0.085(3) 0.023(2) -0.013(2) -0.014(2)
C11 0.063(3) 0.073(3) 0.098(3) 0.030(3) 0.002(2) -0.007(2)
C12 0.073(3) 0.072(3) 0.097(3) 0.031(2) 0.011(2) 0.007(2)
C13 0.071(3) 0.057(2) 0.084(3) 0.018(2) -0.003(2) 0.004(2)
C14 0.058(2) 0.050(2) 0.069(2) 0.0192(18) -0.0051(19) 0.0018(17)
C15 0.055(2) 0.050(2) 0.062(2) 0.0087(17) -0.0059(17) 0.0078(16)
C16 0.054(2) 0.050(2) 0.071(2) 0.0174(18) -0.0056(18) 0.0030(16)
C17 0.078(3) 0.071(3) 0.103(3) 0.036(2) -0.034(2) -0.011(2)
C18 0.088(3) 0.087(3) 0.129(4) 0.059(3) -0.042(3) -0.015(3)
C19 0.074(3) 0.068(3) 0.119(3) 0.045(3) -0.020(3) -0.004(2)
C20 0.070(3) 0.056(2) 0.097(3) 0.025(2) -0.009(2) -0.0012(19)
C21 0.055(2) 0.047(2) 0.076(2) 0.0173(18) -0.0037(18) 0.0047(16)
C22 0.061(2) 0.0408(19) 0.064(2) 0.0083(16) -0.0030(18) 0.0060(15)
C23 0.072(2) 0.050(2) 0.064(2) 0.0061(17) -0.0126(19) 0.0036(17)
C24 0.063(2) 0.067(2) 0.063(2) 0.0162(19) -0.0037(18) 0.0127(19)
C25 0.084(3) 0.053(2) 0.085(3) 0.020(2) -0.017(2) 0.0097(19)
C26 0.078(3) 0.045(2) 0.088(3) 0.0125(19) -0.017(2) -0.0016(18)
C27 0.061(2) 0.048(2) 0.062(2) 0.0114(16) -0.0033(17) 0.0059(16)
C28 0.205(6) 0.101(4) 0.244(7) 0.058(5) 0.066(6) 0.012(4)
C29 0.185(7) 0.142(6) 0.235(9) 0.048(6) 0.079(7) 0.011(5)
C30 0.143(5) 0.088(4) 0.191(6) 0.082(4) 0.007(5) 0.016(4)
C31 0.158(7) 0.151(6) 0.186(7) 0.081(5) 0.022(6) -0.018(5)
C32 0.109(4) 0.093(3) 0.072(3) 0.002(2) -0.027(3) 0.018(3)
C33 0.090(4) 0.119(4) 0.112(4) -0.016(3) -0.003(3) -0.003(3)
C34 0.118(4) 0.109(4) 0.076(3) 0.030(3) -0.006(3) 0.036(3)
C35 0.139(5) 0.127(5) 0.126(5) 0.035(4) -0.001(4) 0.057(4)
C36 0.162(7) 0.166(7) 0.267(11) 0.098(7) -0.030(7) 0.036(6)
C37 0.215(10) 0.124(7) 0.133(6) 0.052(5) -0.040(7) 0.022(6)

loop_
_atom_type_symbol
_atom_type_description
_atom_type_scat_dispersion_real
_atom_type_scat_dispersion_imag
_atom_type_scat_source
C C 0.0033 0.0016 'International Tables Vol C Tables 4.2.6.8 and 6.1.1.4'
H H 0.0000 0.0000 'International Tables Vol C Tables 4.2.6.8 and 6.1.1.4'
N N 0.0061 0.0033 'International Tables Vol C Tables 4.2.6.8 and 6.1.1.4'
O O 0.0106 0.0060 'International Tables Vol C Tables 4.2.6.8 and 6.1.1.4'
S S 0.1246 0.1234 'International Tables Vol C Tables 4.2.6.8 and 6.1.1.4'

loop_
_geom_angle_atom_site_label_1
_geom_angle_atom_site_label_2
_geom_angle_atom_site_label_3
_geom_angle
C5 S1 C7 87.60(18)
O1 N1 O2 122.3(4)
O1 N1 C1 119.4(4)
O2 N1 C1 118.3(4)
C7 N2 C4 109.1(3)
C7 N3 C8 123.9(3)
C7 N3 C15 122.5(3)
C8 N3 C15 113.4(3)
C19 N4 C30 122.5(4)
C19 N4 C28 119.9(4)
C30 N4 C28 115.1(4)
C24 N5 C32 121.2(3)
C24 N5 C34 121.3(3)
C32 N5 C34 117.4(3)
C22 O4 C21 119.1(2)
C6 C1 C2 123.3(4)
C6 C1 N1 118.5(4)
C2 C1 N1 118.3(4)
C3 C2 C1 119.7(4)
C3 C2 H2 120.1
C1 C2 H2 120.1
C2 C3 C4 119.2(4)
C2 C3 H3 120.4
C4 C3 H3 120.4
N2 C4 C3 124.2(3)
N2 C4 C5 115.5(3)
C3 C4 C5 120.3(4)
C4 C5 C6 121.3(3)
C4 C5 S1 110.6(3)
C6 C5 S1 128.2(3)
C1 C6 C5 116.3(4)
C1 C6 H6 121.9
C5 C6 H6 121.9
N2 C7 N3 121.9(3)
N2 C7 S1 117.2(3)
N3 C7 S1 120.9(2)
O3 C8 N3 124.1(4)
O3 C8 C9 129.9(3)
N3 C8 C9 106.0(3)
C14 C9 C10 121.7(4)
C14 C9 C8 109.1(3)
C10 C9 C8 129.2(4)
C11 C10 C9 118.0(4)
C11 C10 H10 121.0
C9 C10 H10 121.0
C10 C11 C12 121.2(4)
C10 C11 H11 119.4
C12 C11 H11 119.4
C11 C12 C13 121.1(4)
C11 C12 H12 119.5
C13 C12 H12 119.5
C12 C13 C14 118.1(4)
C12 C13 H13 121.0
C14 C13 H13 121.0
C9 C14 C13 120.0(4)
C9 C14 C15 111.9(3)
C13 C14 C15 128.1(3)
N3 C15 C27 110.8(3)
N3 C15 C16 111.1(3)
C27 C15 C16 110.3(3)
N3 C15 C14 99.5(3)
C27 C15 C14 113.7(3)
C16 C15 C14 111.1(3)
C17 C16 C21 115.9(3)
C17 C16 C15 121.4(3)
C21 C16 C15 122.7(3)
C18 C17 C16 123.5(4)
C18 C17 H17 118.3
C16 C17 H17 118.3
C17 C18 C19 120.9(4)
C17 C18 H18 119.5
C19 C18 H18 119.5
N4 C19 C20 121.5(4)
N4 C19 C18 122.9(4)
C20 C19 C18 115.6(3)
C21 C20 C19 122.3(3)
C21 C20 H20 118.8
C19 C20 H20 118.8
C20 C21 O4 116.0(3)
C20 C21 C16 121.7(3)
O4 C21 C16 122.3(3)
O4 C22 C23 114.7(3)
O4 C22 C27 123.2(3)
C23 C22 C27 122.1(3)
C24 C23 C22 121.6(3)
C24 C23 H23 119.2
C22 C23 H23 119.2
C23 C24 N5 122.0(3)
C23 C24 C25 117.2(3)
N5 C24 C25 120.9(3)
C26 C25 C24 120.1(3)
C26 C25 H25 119.9
C24 C25 H25 119.9
C25 C26 C27 123.4(3)
C25 C26 H26 118.3
C27 C26 H26 118.3
C22 C27 C26 115.5(3)
C22 C27 C15 122.2(3)
C26 C27 C15 122.2(3)
C29 C28 N4 94.5(6)
C29 C28 H28A 112.8
N4 C28 H28A 112.8
C29 C28 H28B 112.8
N4 C28 H28B 112.8
H28A C28 H28B 110.3
C28 C29 H29A 109.5
C28 C29 H29B 109.5
H29A C29 H29B 109.5
C28 C29 H29C 109.5
H29A C29 H29C 109.5
H29B C29 H29C 109.5
C31 C30 N4 109.8(6)
C31 C30 H30A 109.7
N4 C30 H30A 109.7
C31 C30 H30B 109.7
N4 C30 H30B 109.7
H30A C30 H30B 108.2
C30 C31 H31A 109.5
C30 C31 H31B 109.5
H31A C31 H31B 109.5
C30 C31 H31C 109.5
H31A C31 H31C 109.5
H31B C31 H31C 109.5
N5 C32 C33 115.0(4)
N5 C32 H32A 108.5
C33 C32 H32A 108.5
N5 C32 H32B 108.5
C33 C32 H32B 108.5
H32A C32 H32B 107.5
C32 C33 H33A 109.5
C32 C33 H33B 109.5
H33A C33 H33B 109.5
C32 C33 H33C 109.5
H33A C33 H33C 109.5
H33B C33 H33C 109.5
N5 C34 C35 113.4(4)
N5 C34 H34A 108.9
C35 C34 H34A 108.9
N5 C34 H34B 108.9
C35 C34 H34B 108.9
H34A C34 H34B 107.7
C34 C35 H35A 109.5
C34 C35 H35B 109.5
H35A C35 H35B 109.5
C34 C35 H35C 109.5
H35A C35 H35C 109.5
H35B C35 H35C 109.5
C37 C36 H36A 109.5
C37 C36 H36B 109.5
H36A C36 H36B 109.5
C37 C36 H36C 109.5
H36A C36 H36C 109.5
H36B C36 H36C 109.5
N6 C37 C36 177.9(12)

loop_
_geom_bond_atom_site_label_1
_geom_bond_atom_site_label_2
_geom_bond_distance
S1 C5 1.728(4)
S1 C7 1.758(4)
N1 O1 1.209(4)
N1 O2 1.227(4)
N1 C1 1.459(5)
N2 C7 1.302(4)
N2 C4 1.387(5)
N3 C7 1.371(5)
N3 C8 1.392(4)
N3 C15 1.508(4)
N4 C19 1.362(5)
N4 C30 1.496(7)
N4 C28 1.605(8)
N5 C24 1.380(4)
N5 C32 1.462(5)
N5 C34 1.467(5)
N6 C37 1.122(10)
O3 C8 1.209(4)
O4 C22 1.364(4)
O4 C21 1.381(4)
C1 C6 1.379(5)
C1 C2 1.385(5)
C2 C3 1.367(6)
C2 H2 0.9300
C3 C4 1.392(5)
C3 H3 0.9300
C4 C5 1.393(5)
C5 C6 1.399(5)
C6 H6 0.9300
C8 C9 1.473(6)
C9 C14 1.376(5)
C9 C10 1.397(5)
C10 C11 1.353(6)
C10 H10 0.9300
C11 C12 1.386(6)
C11 H11 0.9300
C12 C13 1.387(5)
C12 H12 0.9300
C13 C14 1.388(5)
C13 H13 0.9300
C14 C15 1.515(5)
C15 C27 1.511(4)
C15 C16 1.514(5)
C16 C17 1.366(5)
C16 C21 1.383(4)
C17 C18 1.362(5)
C17 H17 0.9300
C18 C19 1.400(5)
C18 H18 0.9300
C19 C20 1.386(5)
C20 C21 1.368(5)
C20 H20 0.9300
C22 C23 1.386(5)
C22 C27 1.386(4)
C23 C24 1.372(5)
C23 H23 0.9300
C24 C25 1.408(5)
C25 C26 1.368(5)
C25 H25 0.9300
C26 C27 1.388(5)
C26 H26 0.9300
C28 C29 1.395(7)
C28 H28A 0.9700
C28 H28B 0.9700
C29 H29A 0.9600
C29 H29B 0.9600
C29 H29C 0.9600
C30 C31 1.389(8)
C30 H30A 0.9700
C30 H30B 0.9700
C31 H31A 0.9600
C31 H31B 0.9600
C31 H31C 0.9600
C32 C33 1.509(6)
C32 H32A 0.9700
C32 H32B 0.9700
C33 H33A 0.9600
C33 H33B 0.9600
C33 H33C 0.9600
C34 C35 1.505(7)
C34 H34A 0.9700
C34 H34B 0.9700
C35 H35A 0.9600
C35 H35B 0.9600
C35 H35C 0.9600
C36 C37 1.404(9)
C36 H36A 0.9600
C36 H36B 0.9600
C36 H36C 0.9600

loop_
_geom_torsion_atom_site_label_1
_geom_torsion_atom_site_label_2
_geom_torsion_atom_site_label_3
_geom_torsion_atom_site_label_4
_geom_torsion
O1 N1 C1 C6 -3.7(6)
O2 N1 C1 C6 175.1(4)
O1 N1 C1 C2 176.0(4)
O2 N1 C1 C2 -5.3(6)
C6 C1 C2 C3 -2.4(6)
N1 C1 C2 C3 178.0(3)
C1 C2 C3 C4 1.1(6)
C7 N2 C4 C3 -177.8(3)
C7 N2 C4 C5 0.0(4)
C2 C3 C4 N2 178.2(3)
C2 C3 C4 C5 0.5(5)
N2 C4 C5 C6 -178.8(3)
C3 C4 C5 C6 -0.9(5)
N2 C4 C5 S1 0.0(4)
C3 C4 C5 S1 177.9(3)
C7 S1 C5 C4 0.0(3)
C7 S1 C5 C6 178.7(3)
C2 C1 C6 C5 1.9(5)
N1 C1 C6 C5 -178.4(3)
C4 C5 C6 C1 -0.3(5)
S1 C5 C6 C1 -178.9(3)
C4 N2 C7 N3 178.0(3)
C4 N2 C7 S1 -0.1(4)
C8 N3 C7 N2 -172.6(3)
C15 N3 C7 N2 2.4(5)
C8 N3 C7 S1 5.4(5)
C15 N3 C7 S1 -179.6(2)
C5 S1 C7 N2 0.1(3)
C5 S1 C7 N3 -178.0(3)
C7 N3 C8 O3 -4.0(6)
C15 N3 C8 O3 -179.5(3)
C7 N3 C8 C9 176.8(3)
C15 N3 C8 C9 1.3(4)
O3 C8 C9 C14 -178.8(4)
N3 C8 C9 C14 0.3(4)
O3 C8 C9 C10 2.1(7)
N3 C8 C9 C10 -178.8(3)
C14 C9 C10 C11 -1.0(5)
C8 C9 C10 C11 178.0(4)
C9 C10 C11 C12 1.5(6)
C10 C11 C12 C13 -0.6(6)
C11 C12 C13 C14 -0.8(6)
C10 C9 C14 C13 -0.4(5)
C8 C9 C14 C13 -179.6(3)
C10 C9 C14 C15 177.4(3)
C8 C9 C14 C15 -1.8(4)
C12 C13 C14 C9 1.2(5)
C12 C13 C14 C15 -176.1(3)
C7 N3 C15 C27 62.3(4)
C8 N3 C15 C27 -122.2(3)
C7 N3 C15 C16 -60.6(4)
C8 N3 C15 C16 114.9(3)
C7 N3 C15 C14 -177.8(3)
C8 N3 C15 C14 -2.2(3)
C9 C14 C15 N3 2.4(3)
C13 C14 C15 N3 179.9(3)
C9 C14 C15 C27 120.2(3)
C13 C14 C15 C27 -62.3(5)
C9 C14 C15 C16 -114.7(3)
C13 C14 C15 C16 62.8(5)
N3 C15 C16 C17 -52.8(5)
C27 C15 C16 C17 -176.0(4)
C14 C15 C16 C17 57.0(5)
N3 C15 C16 C21 127.1(4)
C27 C15 C16 C21 4.0(5)
C14 C15 C16 C21 -123.0(4)
C21 C16 C17 C18 1.0(7)
C15 C16 C17 C18 -179.0(4)
C16 C17 C18 C19 1.1(8)
C30 N4 C19 C20 0.8(9)
C28 N4 C19 C20 162.1(5)
C30 N4 C19 C18 179.3(6)
C28 N4 C19 C18 -19.4(9)
C17 C18 C19 N4 178.7(5)
C17 C18 C19 C20 -2.7(8)
N4 C19 C20 C21 -179.1(5)
C18 C19 C20 C21 2.3(7)
C19 C20 C21 O4 -179.8(4)
C19 C20 C21 C16 -0.3(7)
C22 O4 C21 C20 176.8(3)
C22 O4 C21 C16 -2.7(5)
C17 C16 C21 C20 -1.4(6)
C15 C16 C21 C20 178.7(4)
C17 C16 C21 O4 178.1(4)
C15 C16 C21 O4 -1.9(6)
C21 O4 C22 C23 -174.3(3)
C21 O4 C22 C27 4.9(5)
O4 C22 C23 C24 -179.1(3)
C27 C22 C23 C24 1.7(6)
C22 C23 C24 N5 178.9(4)
C22 C23 C24 C25 -2.2(6)
C32 N5 C24 C23 -1.7(6)
C34 N5 C24 C23 176.3(4)
C32 N5 C24 C25 179.4(4)
C34 N5 C24 C25 -2.6(6)
C23 C24 C25 C26 2.8(6)
N5 C24 C25 C26 -178.3(4)
C24 C25 C26 C27 -3.0(7)
O4 C22 C27 C26 179.3(4)
C23 C22 C27 C26 -1.6(6)
O4 C22 C27 C15 -2.4(6)
C23 C22 C27 C15 176.8(3)
C25 C26 C27 C22 2.3(6)
C25 C26 C27 C15 -176.0(4)
N3 C15 C27 C22 -125.3(4)
C16 C15 C27 C22 -1.9(5)
C14 C15 C27 C22 123.6(4)
N3 C15 C27 C26 52.9(5)
C16 C15 C27 C26 176.3(3)
C14 C15 C27 C26 -58.2(5)
C19 N4 C28 C29 93.1(7)
C30 N4 C28 C29 -104.3(7)
C19 N4 C30 C31 -82.3(7)
C28 N4 C30 C31 115.6(6)
C24 N5 C32 C33 82.1(5)
C34 N5 C32 C33 -96.0(5)
C24 N5 C34 C35 -75.1(6)
C32 N5 C34 C35 103.0(5)
